data_7035227
loop_
_publ_author_name
'Burt, Jennifer'
'Grantham, William'
'Levason, William'
'Reid, Gillian'

_publ_section_title
;
 Lead(ii) nitrate and hexafluorosilicate complexes with neutral
 diphosphine coordination.
;
_journal_issue 25
_journal_name_full 'Dalton transactions (Cambridge, England : 2003)'
_journal_page_first 11533
_journal_page_last 11541
_journal_paper_doi 10.1039/c5dt01448d
_journal_volume 44
_journal_year 2015
_chemical_formula_moiety 'C10 H16 N2 O6 P2 Pb'
_chemical_formula_sum 'C10 H16 N2 O6 P2 Pb'
_chemical_formula_weight 529.38
_chemical_name_systematic
;
 ?
;
_space_group_crystal_system monoclinic
_space_group_IT_number 14
_space_group_name_Hall '-P 2yn'
_space_group_name_H-M_alt 'P 1 21/n 1'
_symmetry_space_group_name_Hall '-P 2yn'
_symmetry_space_group_name_H-M 'P 1 21/n 1'
_atom_sites_solution_hydrogens geom
_atom_sites_solution_primary direct
_atom_sites_solution_secondary difmap
_audit_creation_method SHELXL-97
_audit_update_record
;
2015-04-16 deposited with the CCDC.
2015-05-21 downloaded from the CCDC.
;
_cell_angle_alpha 90.00
_cell_angle_beta 91.614(5)
_cell_angle_gamma 90.00
_cell_formula_units_Z 4
_cell_length_a 10.182(4)
_cell_length_b 10.863(3)
_cell_length_c 14.771(5)
_cell_measurement_reflns_used 3882
_cell_measurement_temperature 100(2)
_cell_measurement_theta_max 27.5
_cell_measurement_theta_min 3.0
_cell_volume 1633.1(10)
_computing_cell_refinement
;
CrystalClear-SM Expert 3.1 (Rigaku, 2013)
;
_computing_data_collection
;
CrystalClear-SM Expert 3.1 (Rigaku, 2013)
;
_computing_data_reduction
;
CrystalClear-SM Expert 3.1 (Rigaku, 2013)
;
_computing_structure_refinement 'SHELXL-2013 (Sheldrick, 2013)'
_computing_structure_solution 'SHELXS-2013 (Sheldrick, 2013)'
_diffrn_ambient_temperature 100(2)
_diffrn_detector 'CCD plate'
_diffrn_detector_area_resol_mean 28.5714
_diffrn_detector_type 'Rigaku HG Saturn724+ (2x2 bin mode)'
_diffrn_measured_fraction_theta_full 0.985
_diffrn_measured_fraction_theta_max 0.985
_diffrn_measurement_device 'four-circle \k diffractometer'
_diffrn_measurement_device_type 'Rigaku AFC12 (Right)'
_diffrn_measurement_method 'profile data from \w-scans'
_diffrn_measurement_specimen_support 'MiTeGen MicroMesh'
_diffrn_radiation_collimation 'Confocal mirrors, VHF Varimax '
_diffrn_radiation_type MoK\a
_diffrn_radiation_wavelength 0.71073
_diffrn_reflns_av_R_equivalents 0.0504
_diffrn_reflns_av_sigmaI/netI 0.0717
_diffrn_reflns_limit_h_max 13
_diffrn_reflns_limit_h_min -13
_diffrn_reflns_limit_k_max 13
_diffrn_reflns_limit_k_min -9
_diffrn_reflns_limit_l_max 19
_diffrn_reflns_limit_l_min -12
_diffrn_reflns_number 7115
_diffrn_reflns_theta_full 27.55
_diffrn_reflns_theta_max 27.55
_diffrn_reflns_theta_min 3.04
_diffrn_source 'Rotating Anode'
_diffrn_source_current 55.0
_diffrn_source_power 2.475
_diffrn_source_voltage 45.0
_exptl_absorpt_coefficient_mu 10.552
_exptl_absorpt_correction_T_max 0.8167
_exptl_absorpt_correction_T_min 0.6205
_exptl_absorpt_correction_type multi-scan
_exptl_absorpt_process_details
;
Jacobson, R. (1998). REQAB. Private communication to the 
Rigaku Corporation, Tokyo, Japan.
;
_exptl_crystal_colour colourless
_exptl_crystal_density_diffrn 2.153
_exptl_crystal_density_method 'not measured'
_exptl_crystal_description chunk
_exptl_crystal_F_000 1000
_exptl_crystal_size_max 0.05
_exptl_crystal_size_mid 0.04
_exptl_crystal_size_min 0.02
_refine_diff_density_max 3.961
_refine_diff_density_min -4.710
_refine_diff_density_rms 0.282
_refine_ls_extinction_method none
_refine_ls_goodness_of_fit_ref 0.962
_refine_ls_hydrogen_treatment constr
_refine_ls_matrix_type full
_refine_ls_number_parameters 188
_refine_ls_number_reflns 3709
_refine_ls_number_restraints 0
_refine_ls_restrained_S_all 0.962
_refine_ls_R_factor_all 0.0520
_refine_ls_R_factor_gt 0.0425
_refine_ls_shift/su_max 0.000
_refine_ls_shift/su_mean 0.000
_refine_ls_structure_factor_coef Fsqd
_refine_ls_weighting_details 'calc w=1/[\s^2^(Fo^2^)+(0.0476P)^2^+0.0000P] where P=(Fo^2^+2Fc^2^)/3'
_refine_ls_weighting_scheme calc
_refine_ls_wR_factor_gt 0.1012
_refine_ls_wR_factor_ref 0.1040
_reflns_number_gt 2948
_reflns_number_total 3709
_reflns_threshold_expression >2\s(I)
_cod_data_source_file c5dt01448d1.cif
_cod_data_source_block 2014jbr04
_cod_depositor_comments 'Adding full bibliography for 7035226--7035231.cif.'
_cod_original_cell_volume 1633.0(9)
_cod_database_code 7035227

loop_
_symmetry_equiv_pos_as_xyz
'x, y, z'
'-x+1/2, y+1/2, -z+1/2'
'-x, -y, -z'
'x-1/2, -y-1/2, z-1/2'

loop_
_atom_site_label
_atom_site_type_symbol
_atom_site_fract_x
_atom_site_fract_y
_atom_site_fract_z
_atom_site_U_iso_or_equiv
_atom_site_adp_type
_atom_site_occupancy
_atom_site_symmetry_multiplicity
_atom_site_calc_flag
_atom_site_refinement_flags
C1 C 0.4304(7) 0.2765(7) 0.9639(5) 0.0185(14) Uani 1 1 d .
C2 C 0.5499(7) 0.3094(8) 0.9272(5) 0.0267(17) Uani 1 1 d .
H2 H 0.5505 0.3466 0.8690 0.032 Uiso 1 1 calc R
C3 C 0.6668(8) 0.2893(8) 0.9732(6) 0.0322(19) Uani 1 1 d .
H3 H 0.7471 0.3118 0.9464 0.039 Uiso 1 1 calc R
C4 C 0.6684(8) 0.2357(7) 1.0594(6) 0.0269(17) Uani 1 1 d .
H4 H 0.7494 0.2217 1.0912 0.032 Uiso 1 1 calc R
C5 C 0.5519(7) 0.2037(8) 1.0975(6) 0.0252(16) Uani 1 1 d .
H5 H 0.5533 0.1672 1.1560 0.030 Uiso 1 1 calc R
C6 C 0.4316(7) 0.2232(7) 1.0524(5) 0.0179(14) Uani 1 1 d .
C7 C 0.2824(8) 0.2650(7) 1.2104(5) 0.0263(17) Uani 1 1 d .
H7A H 0.2028 0.2473 1.2438 0.039 Uiso 1 1 calc R
H7B H 0.2874 0.3536 1.1981 0.039 Uiso 1 1 calc R
H7C H 0.3598 0.2395 1.2466 0.039 Uiso 1 1 calc R
C8 C 0.3003(7) 0.0211(7) 1.1358(5) 0.0247(16) Uani 1 1 d .
H8A H 0.3793 0.0131 1.1748 0.037 Uiso 1 1 calc R
H8B H 0.3103 -0.0286 1.0811 0.037 Uiso 1 1 calc R
H8C H 0.2237 -0.0077 1.1686 0.037 Uiso 1 1 calc R
C9 C 0.2863(8) 0.4493(7) 0.8512(5) 0.0270(17) Uani 1 1 d .
H9A H 0.3669 0.4585 0.8171 0.040 Uiso 1 1 calc R
H9B H 0.2863 0.5092 0.9008 0.040 Uiso 1 1 calc R
H9C H 0.2098 0.4636 0.8108 0.040 Uiso 1 1 calc R
C10 C 0.3044(8) 0.1951(8) 0.8014(5) 0.0262(17) Uani 1 1 d .
H10A H 0.2291 0.2012 0.7589 0.039 Uiso 1 1 calc R
H10B H 0.3138 0.1099 0.8224 0.039 Uiso 1 1 calc R
H10C H 0.3845 0.2203 0.7711 0.039 Uiso 1 1 calc R
N1 N 0.0541(6) 0.0048(6) 0.8741(4) 0.0209(10) Uani 1 1 d .
N2 N 0.0596(6) 0.4792(6) 1.1122(4) 0.0209(10) Uani 1 1 d .
O1 O 0.0096(5) 0.0989(5) 0.8342(4) 0.0283(13) Uani 1 1 d .
O2 O 0.1225(5) 0.0186(5) 0.9469(3) 0.0259(12) Uani 1 1 d .
O3 O 0.0310(5) -0.1001(5) 0.8439(4) 0.0266(12) Uani 1 1 d .
O4 O 0.1304(5) 0.4592(5) 1.0441(3) 0.0235(12) Uani 1 1 d .
O5 O 0.0029(5) 0.3902(5) 1.1474(4) 0.0287(13) Uani 1 1 d .
O6 O 0.0482(5) 0.5859(5) 1.1413(4) 0.0268(12) Uani 1 1 d .
P1 P 0.27856(17) 0.29470(18) 0.89733(12) 0.0178(4) Uani 1 1 d .
P2 P 0.27723(17) 0.18143(18) 1.10447(12) 0.0169(4) Uani 1 1 d .
Pb1 Pb 0.05469(2) 0.23997(2) 0.996261(17) 0.01746(10) Uani 1 1 d .

loop_
_atom_site_aniso_label
_atom_site_aniso_U_11
_atom_site_aniso_U_22
_atom_site_aniso_U_33
_atom_site_aniso_U_23
_atom_site_aniso_U_13
_atom_site_aniso_U_12
C1 0.020(3) 0.013(3) 0.023(4) -0.004(3) 0.002(3) 0.002(3)
C2 0.026(4) 0.033(5) 0.022(4) -0.001(3) 0.012(3) -0.002(3)
C3 0.024(4) 0.035(5) 0.038(5) 0.001(4) 0.007(3) -0.005(3)
C4 0.026(4) 0.024(4) 0.030(4) -0.003(3) -0.006(3) 0.004(3)
C5 0.022(3) 0.028(4) 0.026(4) -0.001(3) -0.002(3) 0.000(3)
C6 0.019(3) 0.015(3) 0.019(4) -0.003(3) 0.003(3) -0.003(3)
C7 0.035(4) 0.027(5) 0.017(4) -0.002(3) 0.001(3) 0.005(3)
C8 0.029(4) 0.015(4) 0.030(4) 0.006(3) -0.001(3) 0.001(3)
C9 0.032(4) 0.023(4) 0.026(4) 0.007(3) 0.009(3) 0.007(3)
C10 0.034(4) 0.026(4) 0.019(4) -0.013(3) 0.006(3) -0.006(3)
N1 0.023(2) 0.024(3) 0.016(2) 0.0055(19) 0.0034(17) 0.0003(18)
N2 0.023(2) 0.024(3) 0.016(2) 0.0055(19) 0.0034(17) 0.0003(18)
O1 0.030(3) 0.028(3) 0.027(3) 0.011(2) -0.005(2) 0.000(2)
O2 0.030(3) 0.032(3) 0.015(3) -0.003(2) -0.001(2) 0.000(2)
O3 0.039(3) 0.020(3) 0.022(3) -0.006(2) 0.006(2) -0.006(2)
O4 0.028(3) 0.024(3) 0.018(3) -0.004(2) 0.007(2) 0.000(2)
O5 0.040(3) 0.019(3) 0.028(3) 0.007(2) 0.017(2) 0.003(2)
O6 0.040(3) 0.017(3) 0.023(3) -0.004(2) -0.001(2) 0.002(2)
P1 0.0208(8) 0.0196(10) 0.0131(9) -0.0001(7) 0.0026(7) 0.0013(7)
P2 0.0201(8) 0.0186(10) 0.0121(9) 0.0002(7) 0.0020(6) -0.0020(6)
Pb1 0.01913(14) 0.01715(16) 0.01622(16) 0.00228(11) 0.00255(10) 0.00070(9)

loop_
_atom_type_symbol
_atom_type_description
_atom_type_scat_dispersion_real
_atom_type_scat_dispersion_imag
_atom_type_scat_source
C C 0.0033 0.0016 'International Tables Vol C Tables 4.2.6.8 and 6.1.1.4'
H H 0.0000 0.0000 'International Tables Vol C Tables 4.2.6.8 and 6.1.1.4'
N N 0.0061 0.0033 'International Tables Vol C Tables 4.2.6.8 and 6.1.1.4'
O O 0.0106 0.0060 'International Tables Vol C Tables 4.2.6.8 and 6.1.1.4'
P P 0.1023 0.0942 'International Tables Vol C Tables 4.2.6.8 and 6.1.1.4'
Pb Pb -3.3944 10.1111 'International Tables Vol C Tables 4.2.6.8 and 6.1.1.4'

loop_
_geom_angle_atom_site_label_1
_geom_angle_atom_site_label_2
_geom_angle_atom_site_label_3
_geom_angle
C2 C1 C6 118.4(7)
C2 C1 P1 120.0(6)
C6 C1 P1 121.6(6)
C3 C2 C1 121.5(8)
C3 C2 H2 119.3
C1 C2 H2 119.3
C2 C3 C4 120.3(8)
C2 C3 H3 119.8
C4 C3 H3 119.8
C5 C4 C3 119.4(7)
C5 C4 H4 120.3
C3 C4 H4 120.3
C4 C5 C6 121.6(8)
C4 C5 H5 119.2
C6 C5 H5 119.2
C5 C6 C1 118.9(7)
C5 C6 P2 121.1(6)
C1 C6 P2 120.0(5)
P2 C7 H7A 109.5
P2 C7 H7B 109.5
H7A C7 H7B 109.5
P2 C7 H7C 109.5
H7A C7 H7C 109.5
H7B C7 H7C 109.5
P2 C8 H8A 109.5
P2 C8 H8B 109.5
H8A C8 H8B 109.5
P2 C8 H8C 109.5
H8A C8 H8C 109.5
H8B C8 H8C 109.5
P1 C9 H9A 109.5
P1 C9 H9B 109.5
H9A C9 H9B 109.5
P1 C9 H9C 109.5
H9A C9 H9C 109.5
H9B C9 H9C 109.5
P1 C10 H10A 109.5
P1 C10 H10B 109.5
H10A C10 H10B 109.5
P1 C10 H10C 109.5
H10A C10 H10C 109.5
H10B C10 H10C 109.5
O3 N1 O1 120.9(6)
O3 N1 O2 120.3(6)
O1 N1 O2 118.8(6)
O6 N2 O5 121.9(6)
O6 N2 O4 119.6(6)
O5 N2 O4 118.5(6)
N1 O2 Pb1 101.6(4)
N2 O4 Pb1 101.6(4)
C10 P1 C9 104.5(4)
C10 P1 C1 102.6(4)
C9 P1 C1 105.0(4)
C10 P1 Pb1 114.8(3)
C9 P1 Pb1 115.9(3)
C1 P1 Pb1 112.7(3)
C7 P2 C8 105.1(4)
C7 P2 C6 103.6(4)
C8 P2 C6 103.8(4)
C7 P2 Pb1 112.4(3)
C8 P2 Pb1 117.3(3)
C6 P2 Pb1 113.2(2)
O4 Pb1 O2 147.37(16)
O4 Pb1 P1 73.01(12)
O2 Pb1 P1 79.90(12)
O4 Pb1 P2 79.87(12)
O2 Pb1 P2 74.63(12)
P1 Pb1 P2 71.95(6)

loop_
_geom_bond_atom_site_label_1
_geom_bond_atom_site_label_2
_geom_bond_distance
C1 C2 1.393(10)
C1 C6 1.430(12)
C1 P1 1.820(7)
C2 C3 1.371(11)
C2 H2 0.9500
C3 C4 1.400(12)
C3 H3 0.9500
C4 C5 1.372(11)
C4 H4 0.9500
C5 C6 1.394(10)
C5 H5 0.9500
C6 P2 1.826(7)
C7 P2 1.809(8)
C7 H7A 0.9800
C7 H7B 0.9800
C7 H7C 0.9800
C8 P2 1.816(7)
C8 H8A 0.9800
C8 H8B 0.9800
C8 H8C 0.9800
C9 P1 1.814(8)
C9 H9A 0.9800
C9 H9B 0.9800
C9 H9C 0.9800
C10 P1 1.808(7)
C10 H10A 0.9800
C10 H10B 0.9800
C10 H10C 0.9800
N1 O3 1.243(8)
N1 O1 1.258(8)
N1 O2 1.273(7)
N2 O6 1.243(8)
N2 O5 1.247(8)
N2 O4 1.273(8)
O2 Pb1 2.611(6)
O4 Pb1 2.595(5)
P1 Pb1 2.806(2)
P2 Pb1 2.8088(19)

loop_
_geom_torsion_atom_site_label_1
_geom_torsion_atom_site_label_2
_geom_torsion_atom_site_label_3
_geom_torsion_atom_site_label_4
_geom_torsion
C6 C1 C2 C3 1.4(12)
P1 C1 C2 C3 -175.6(7)
C1 C2 C3 C4 -0.6(13)
C2 C3 C4 C5 -0.1(13)
C3 C4 C5 C6 -0.1(12)
C4 C5 C6 C1 0.9(12)
C4 C5 C6 P2 -179.4(6)
C2 C1 C6 C5 -1.5(11)
P1 C1 C6 C5 175.5(6)
C2 C1 C6 P2 178.7(6)
P1 C1 C6 P2 -4.2(9)
O3 N1 O2 Pb1 -159.7(5)
O1 N1 O2 Pb1 19.6(6)
O6 N2 O4 Pb1 -164.4(5)
O5 N2 O4 Pb1 15.2(7)
C2 C1 P1 C10 61.1(7)
C6 C1 P1 C10 -115.9(7)
C2 C1 P1 C9 -47.9(7)
C6 C1 P1 C9 135.1(6)
C2 C1 P1 Pb1 -174.9(5)
C6 C1 P1 Pb1 8.2(7)
C5 C6 P2 C7 56.3(7)
C1 C6 P2 C7 -123.9(6)
C5 C6 P2 C8 -53.3(7)
C1 C6 P2 C8 126.5(6)
C5 C6 P2 Pb1 178.4(6)
C1 C6 P2 Pb1 -1.9(7)
N2 O4 Pb1 O2 -134.3(4)
N2 O4 Pb1 P1 -169.4(4)
N2 O4 Pb1 P2 -95.4(4)
N1 O2 Pb1 O4 -127.2(4)
N1 O2 Pb1 P1 -93.2(4)
N1 O2 Pb1 P2 -167.1(4)
C10 P1 Pb1 O4 -164.5(3)
C9 P1 Pb1 O4 -42.4(3)
C1 P1 Pb1 O4 78.5(3)
C10 P1 Pb1 O2 33.9(3)
C9 P1 Pb1 O2 156.0(3)
C1 P1 Pb1 O2 -83.1(3)
C10 P1 Pb1 P2 110.9(3)
C9 P1 Pb1 P2 -127.0(3)
C1 P1 Pb1 P2 -6.1(3)
C7 P2 Pb1 O4 46.2(3)
C8 P2 Pb1 O4 168.2(3)
C6 P2 Pb1 O4 -70.8(3)
C7 P2 Pb1 O2 -154.4(3)
C8 P2 Pb1 O2 -32.4(3)
C6 P2 Pb1 O2 88.6(3)
C7 P2 Pb1 P1 121.4(3)
C8 P2 Pb1 P1 -116.5(3)
C6 P2 Pb1 P1 4.4(3)
